data_4132522
loop_
_publ_author_name
'Gr\'elaud, Simon'
'Cooper, Phillippa'
'Feron, Lyman J.'
'Bower, John F.'

_publ_section_title
;
 Branch-Selective and Enantioselective Iridium-Catalyzed Alkene
 Hydroarylation via Anilide-Directed C-H Oxidative Addition.
;
_journal_issue 30
_journal_name_full 'Journal of the American Chemical Society'
_journal_page_first 9351
_journal_page_last 9356
_journal_paper_doi 10.1021/jacs.8b04627
_journal_volume 140
_journal_year 2018
_chemical_absolute_configuration ad
_chemical_formula_moiety 'C10 H15 O4 S, C15 H18 N'
_chemical_formula_sum 'C25 H33 N O4 S'
_chemical_formula_weight 443.58
_space_group_crystal_system monoclinic
_space_group_IT_number 4
_space_group_name_Hall 'P 2yb'
_space_group_name_H-M_alt 'P 1 21 1'
_atom_sites_solution_hydrogens mixed
_atom_sites_solution_primary dual
_audit_creation_date 2018-04-16
_audit_creation_method
;
Olex2 1.2
(compiled 2018.04.03 svn.r3497 for OlexSys, GUI svn.r5486)
;
_cell_angle_alpha 90
_cell_angle_beta 91.738(2)
_cell_angle_gamma 90
_cell_formula_units_Z 2
_cell_length_a 9.8224(3)
_cell_length_b 6.6868(2)
_cell_length_c 17.4224(6)
_cell_measurement_reflns_used 6322
_cell_measurement_temperature 100(2)
_cell_measurement_theta_max 27.12
_cell_measurement_theta_min 2.34
_cell_volume 1143.78(6)
_computing_cell_refinement 'SAINT v8.37A (Bruker, 2015)'
_computing_data_collection 'Bruker Apex suite'
_computing_data_reduction 'SAINT v8.37A (Bruker, 2015)'
_computing_molecular_graphics 'Olex2 (Dolomanov et al., 2009)'
_computing_publication_material 'Olex2 (Dolomanov et al., 2009)'
_computing_structure_refinement 'ShelXL (Sheldrick, 2015)'
_computing_structure_solution 'ShelXT (Sheldrick, 2015)'
_diffrn_ambient_temperature 100(2)
_diffrn_detector 'Bruker area detector'
_diffrn_detector_type 'CCD area detector'
_diffrn_measured_fraction_theta_full 1.000
_diffrn_measured_fraction_theta_max 0.995
_diffrn_measurement_device 'Bruker Apex II kappa CCD area detector'
_diffrn_measurement_device_type 'Bruker APEX-II CCD'
_diffrn_measurement_method '\f and \w scans'
_diffrn_radiation_monochromator graphite
_diffrn_radiation_type MoK\a
_diffrn_radiation_wavelength 0.71073
_diffrn_reflns_av_R_equivalents 0.0426
_diffrn_reflns_av_unetI/netI 0.0390
_diffrn_reflns_Laue_measured_fraction_full 1.000
_diffrn_reflns_Laue_measured_fraction_max 0.995
_diffrn_reflns_limit_h_max 12
_diffrn_reflns_limit_h_min -12
_diffrn_reflns_limit_k_max 8
_diffrn_reflns_limit_k_min -8
_diffrn_reflns_limit_l_max 22
_diffrn_reflns_limit_l_min -22
_diffrn_reflns_number 19403
_diffrn_reflns_point_group_measured_fraction_full 1.000
_diffrn_reflns_point_group_measured_fraction_max 0.991
_diffrn_reflns_theta_full 25.242
_diffrn_reflns_theta_max 27.298
_diffrn_reflns_theta_min 2.074
_diffrn_source 'fine-focus sealed tube'
_diffrn_standards_number 0
_exptl_absorpt_coefficient_mu 0.173
_exptl_absorpt_correction_T_max 0.7455
_exptl_absorpt_correction_T_min 0.6094
_exptl_absorpt_correction_type multi-scan
_exptl_absorpt_process_details
'SADABS-2014/5 (Bruker,2014/5) was used for absorption correction. wR2(int) was 0.0743 before and 0.0493 after correction. The Ratio of minimum to maximum transmission is 0.8174. The \l/2 correction factor is Not present.'
_exptl_crystal_colour colourless
_exptl_crystal_colour_primary colourless
_exptl_crystal_density_diffrn 1.288
_exptl_crystal_description plate
_exptl_crystal_F_000 476
_exptl_crystal_size_max 0.431
_exptl_crystal_size_mid 0.3
_exptl_crystal_size_min 0.174
_refine_diff_density_max 0.677
_refine_diff_density_min -0.314
_refine_diff_density_rms 0.056
_refine_ls_abs_structure_details
;
 Flack x determined using 1938 quotients [(I+)-(I-)]/[(I+)+(I-)]
 (Parsons, Flack and Wagner, Acta Cryst. B69 (2013) 249-259).
;
_refine_ls_abs_structure_Flack -0.03(4)
_refine_ls_extinction_method none
_refine_ls_goodness_of_fit_ref 1.043
_refine_ls_hydrogen_treatment mixed
_refine_ls_matrix_type full
_refine_ls_number_parameters 296
_refine_ls_number_reflns 5131
_refine_ls_number_restraints 1
_refine_ls_restrained_S_all 1.043
_refine_ls_R_factor_all 0.0474
_refine_ls_R_factor_gt 0.0414
_refine_ls_shift/su_max 0.001
_refine_ls_shift/su_mean 0.000
_refine_ls_structure_factor_coef Fsqd
_refine_ls_weighting_details 'w=1/[\s^2^(Fo^2^)+(0.0587P)^2^+0.2312P] where P=(Fo^2^+2Fc^2^)/3'
_refine_ls_weighting_scheme calc
_refine_ls_wR_factor_gt 0.0991
_refine_ls_wR_factor_ref 0.1021
_reflns_Friedel_coverage 0.833
_reflns_Friedel_fraction_full 1.000
_reflns_Friedel_fraction_max 0.986
_reflns_number_gt 4672
_reflns_number_total 5131
_reflns_threshold_expression 'I > 2\s(I)'
_cod_data_source_file ja8b04627_si_002.cif
_cod_data_source_block testm1
_cod_database_code 4132522
_shelx_shelxl_version_number 2017/1
_shelx_space_group_comment
;
The symmetry employed for this shelxl refinement is uniquely defined
by the following loop, which should always be used as a source of
symmetry information in preference to the above space-group names.
They are only intended as comments.
;
_shelx_estimated_absorpt_t_max 0.971
_shelx_estimated_absorpt_t_min 0.929
_olex2_refinement_description
;
1. Fixed Uiso
 At 1.2 times of:
  All C(H) groups, All C(H,H) groups
 At 1.5 times of:
  All C(H,H,H) groups
2.a Ternary CH refined with riding coordinates:
 C20(H20), C8(H8)
2.b Secondary CH2 refined with riding coordinates:
 C16(H16A,H16B), C18(H18A,H18B), C19(H19A,H19B), C21(H21A,H21B)
2.c Aromatic/amide H refined with riding coordinates:
 C3(H3), C4(H4), C5(H5), C11(H11), C12(H12), C13(H13), C14(H14), C15(H15)
2.d Idealised Me refined as rotating group:
 C24(H24A,H24B,H24C), C25(H25A,H25B,H25C), C7(H7A,H7B,H7C), C9(H9A,H9B,H9C)
;
_olex2_submission_special_instructions 'No special instructions were received'

loop_
_space_group_symop_operation_xyz
'x, y, z'
'-x, y+1/2, -z'

loop_
_atom_site_label
_atom_site_type_symbol
_atom_site_fract_x
_atom_site_fract_y
_atom_site_fract_z
_atom_site_U_iso_or_equiv
_atom_site_adp_type
_atom_site_occupancy
_atom_site_site_symmetry_order
_atom_site_calc_flag
_atom_site_refinement_flags_posn
S1 S 0.48314(7) 0.54992(11) 0.64458(4) 0.01938(17) Uani 1 1 d .
O1 O 0.5800(2) 0.6862(4) 0.68124(12) 0.0301(5) Uani 1 1 d .
O2 O 0.4192(3) 0.6410(4) 0.57559(12) 0.0318(6) Uani 1 1 d .
O3 O 0.5382(2) 0.3528(3) 0.62896(11) 0.0228(5) Uani 1 1 d .
O4 O 0.2241(2) 0.1504(4) 0.76271(13) 0.0304(5) Uani 1 1 d .
C16 C 0.3470(3) 0.5157(5) 0.70807(15) 0.0210(6) Uani 1 1 d .
H16A H 0.302053 0.646846 0.714618 0.025 Uiso 1 1 calc R
H16B H 0.279454 0.426022 0.682446 0.025 Uiso 1 1 calc R
C17 C 0.3791(3) 0.4312(4) 0.78784(15) 0.0156(5) Uani 1 1 d .
C18 C 0.5229(3) 0.3383(5) 0.80691(16) 0.0187(6) Uani 1 1 d .
H18A H 0.530684 0.202770 0.784567 0.022 Uiso 1 1 calc R
H18B H 0.596340 0.423692 0.787152 0.022 Uiso 1 1 calc R
C19 C 0.5298(3) 0.3299(5) 0.89599(17) 0.0229(6) Uani 1 1 d .
H19A H 0.545368 0.191517 0.914468 0.027 Uiso 1 1 calc R
H19B H 0.603061 0.417292 0.917179 0.027 Uiso 1 1 calc R
C20 C 0.3883(3) 0.4065(5) 0.91829(16) 0.0194(6) Uani 1 1 d .
H20 H 0.382827 0.451449 0.972860 0.023 Uiso 1 1 calc R
C21 C 0.2866(3) 0.2407(5) 0.89502(17) 0.0222(6) Uani 1 1 d .
H21A H 0.318916 0.107753 0.912686 0.027 Uiso 1 1 calc R
H21B H 0.195378 0.266661 0.915581 0.027 Uiso 1 1 calc R
C22 C 0.2847(3) 0.2563(4) 0.80773(17) 0.0194(6) Uani 1 1 d .
C23 C 0.3581(3) 0.5729(5) 0.85796(15) 0.0179(6) Uani 1 1 d .
C24 C 0.4600(3) 0.7454(5) 0.86252(18) 0.0264(7) Uani 1 1 d .
H24A H 0.551906 0.694120 0.854420 0.040 Uiso 1 1 calc GR
H24B H 0.456959 0.808292 0.913248 0.040 Uiso 1 1 calc GR
H24C H 0.436453 0.844417 0.822833 0.040 Uiso 1 1 calc GR
C25 C 0.2137(3) 0.6587(5) 0.86033(17) 0.0233(6) Uani 1 1 d .
H25A H 0.201217 0.759304 0.819825 0.035 Uiso 1 1 calc GR
H25B H 0.200201 0.720867 0.910469 0.035 Uiso 1 1 calc GR
H25C H 0.147271 0.550817 0.852222 0.035 Uiso 1 1 calc GR
N1 N 0.3597(2) 0.4870(4) 0.42993(15) 0.0168(5) Uani 1 1 d .
C1 C 0.2178(3) 0.4149(4) 0.41873(15) 0.0147(5) Uani 1 1 d .
C2 C 0.1740(3) 0.2663(4) 0.46910(15) 0.0159(5) Uani 1 1 d .
C3 C 0.0395(3) 0.2021(4) 0.46097(16) 0.0170(6) Uani 1 1 d .
H3 H 0.005522 0.106003 0.495718 0.020 Uiso 1 1 calc R
C4 C -0.0456(3) 0.2768(4) 0.40267(16) 0.0181(6) Uani 1 1 d .
H4 H -0.137151 0.231754 0.397667 0.022 Uiso 1 1 calc R
C5 C 0.0033(3) 0.4172(4) 0.35169(15) 0.0184(6) Uani 1 1 d .
H5 H -0.055036 0.465588 0.311340 0.022 Uiso 1 1 calc R
C6 C 0.1364(3) 0.4886(4) 0.35869(15) 0.0161(6) Uani 1 1 d .
C7 C 0.2668(3) 0.1675(5) 0.52860(17) 0.0232(6) Uani 1 1 d .
H7A H 0.301416 0.041589 0.508021 0.035 Uiso 1 1 calc GR
H7B H 0.215777 0.140253 0.574926 0.035 Uiso 1 1 calc GR
H7C H 0.343386 0.256586 0.541433 0.035 Uiso 1 1 calc GR
C8 C 0.1826(3) 0.6522(4) 0.30430(16) 0.0195(6) Uani 1 1 d .
H8 H 0.283903 0.661231 0.311012 0.023 Uiso 1 1 calc R
C9 C 0.1260(4) 0.8512(5) 0.33053(19) 0.0313(8) Uani 1 1 d .
H9A H 0.027420 0.854674 0.319962 0.047 Uiso 1 1 calc GR
H9B H 0.169541 0.960120 0.302763 0.047 Uiso 1 1 calc GR
H9C H 0.144335 0.867223 0.385784 0.047 Uiso 1 1 calc GR
C10 C 0.1534(3) 0.6011(4) 0.22037(15) 0.0178(6) Uani 1 1 d .
C11 C 0.1752(3) 0.4084(5) 0.19347(17) 0.0247(7) Uani 1 1 d .
H11 H 0.202994 0.306053 0.228381 0.030 Uiso 1 1 calc R
C12 C 0.1569(3) 0.3644(6) 0.11624(19) 0.0335(8) Uani 1 1 d .
H12 H 0.170582 0.231718 0.098612 0.040 Uiso 1 1 calc R
C13 C 0.1186(3) 0.5130(7) 0.06441(17) 0.0360(10) Uani 1 1 d .
H13 H 0.105868 0.482476 0.011423 0.043 Uiso 1 1 calc R
C14 C 0.0990(3) 0.7057(6) 0.09039(19) 0.0337(8) Uani 1 1 d .
H14 H 0.074871 0.808636 0.054947 0.040 Uiso 1 1 calc R
C15 C 0.1142(3) 0.7493(5) 0.16749(18) 0.0265(7) Uani 1 1 d .
H15 H 0.098004 0.881539 0.184926 0.032 Uiso 1 1 calc R
H1A H 0.379(3) 0.510(5) 0.4842(17) 0.011(7) Uiso 1 1 d .
H1B H 0.373(3) 0.595(6) 0.4062(18) 0.016(8) Uiso 1 1 d .
H1C H 0.418(5) 0.387(7) 0.409(3) 0.059(14) Uiso 1 1 d .

loop_
_atom_site_aniso_label
_atom_site_aniso_U_11
_atom_site_aniso_U_22
_atom_site_aniso_U_33
_atom_site_aniso_U_23
_atom_site_aniso_U_13
_atom_site_aniso_U_12
S1 0.0231(3) 0.0182(3) 0.0172(3) 0.0009(3) 0.0057(2) 0.0028(3)
O1 0.0358(13) 0.0261(12) 0.0290(11) -0.0018(10) 0.0098(10) -0.0114(10)
O2 0.0448(14) 0.0314(13) 0.0196(11) 0.0057(9) 0.0072(9) 0.0144(11)
O3 0.0219(11) 0.0237(11) 0.0229(10) -0.0027(8) 0.0012(8) 0.0056(9)
O4 0.0250(12) 0.0277(13) 0.0381(13) -0.0053(11) -0.0044(9) -0.0067(10)
C16 0.0158(13) 0.0297(18) 0.0177(13) 0.0023(12) 0.0025(10) 0.0060(12)
C17 0.0110(12) 0.0179(14) 0.0180(13) 0.0020(11) 0.0020(10) 0.0008(10)
C18 0.0108(12) 0.0215(14) 0.0239(14) 0.0027(11) 0.0012(10) 0.0035(11)
C19 0.0153(14) 0.0309(17) 0.0223(15) 0.0042(12) -0.0012(11) 0.0020(12)
C20 0.0181(14) 0.0233(15) 0.0169(13) 0.0011(11) 0.0026(10) 0.0036(12)
C21 0.0198(14) 0.0206(16) 0.0266(15) 0.0039(12) 0.0054(11) 0.0007(12)
C22 0.0138(13) 0.0162(14) 0.0283(15) -0.0011(12) 0.0002(11) 0.0029(11)
C23 0.0170(12) 0.0171(15) 0.0197(12) 0.0012(11) 0.0004(10) 0.0000(11)
C24 0.0252(16) 0.0237(16) 0.0303(16) -0.0030(13) -0.0004(12) -0.0048(13)
C25 0.0199(15) 0.0246(16) 0.0255(15) 0.0001(13) 0.0043(11) 0.0053(13)
N1 0.0117(11) 0.0141(12) 0.0250(13) 0.0016(10) 0.0054(9) -0.0002(9)
C1 0.0116(12) 0.0125(12) 0.0203(13) -0.0030(10) 0.0036(10) -0.0011(10)
C2 0.0144(13) 0.0137(13) 0.0196(13) -0.0031(11) 0.0021(10) 0.0017(11)
C3 0.0164(13) 0.0132(13) 0.0215(13) -0.0005(11) 0.0055(10) 0.0000(11)
C4 0.0119(12) 0.0175(14) 0.0250(14) -0.0045(11) 0.0006(10) -0.0007(10)
C5 0.0162(13) 0.0190(14) 0.0197(14) -0.0009(11) -0.0019(10) 0.0016(11)
C6 0.0192(14) 0.0134(13) 0.0161(13) -0.0038(10) 0.0042(10) 0.0004(11)
C7 0.0165(14) 0.0216(16) 0.0313(16) 0.0063(13) -0.0014(11) -0.0012(12)
C8 0.0200(14) 0.0159(15) 0.0228(15) 0.0004(12) 0.0021(11) -0.0024(12)
C9 0.044(2) 0.0189(16) 0.0315(18) -0.0017(13) 0.0100(14) -0.0007(15)
C10 0.0102(12) 0.0244(17) 0.0189(13) 0.0017(11) 0.0024(10) -0.0023(10)
C11 0.0219(15) 0.0276(17) 0.0246(16) 0.0011(13) 0.0023(12) -0.0010(13)
C12 0.0286(17) 0.044(2) 0.0280(17) -0.0098(15) 0.0054(13) -0.0076(15)
C13 0.0207(15) 0.071(3) 0.0160(14) -0.0035(16) 0.0007(11) -0.0096(17)
C14 0.0172(15) 0.059(2) 0.0248(16) 0.0179(16) -0.0003(12) 0.0035(15)
C15 0.0145(14) 0.0344(18) 0.0307(16) 0.0081(14) 0.0044(12) 0.0033(13)

loop_
_atom_type_symbol
_atom_type_description
_atom_type_scat_dispersion_real
_atom_type_scat_dispersion_imag
_atom_type_scat_source
C C 0.0033 0.0016 'International Tables Vol C Tables 4.2.6.8 and 6.1.1.4'
H H 0.0000 0.0000 'International Tables Vol C Tables 4.2.6.8 and 6.1.1.4'
N N 0.0061 0.0033 'International Tables Vol C Tables 4.2.6.8 and 6.1.1.4'
O O 0.0106 0.0060 'International Tables Vol C Tables 4.2.6.8 and 6.1.1.4'
S S 0.1246 0.1234 'International Tables Vol C Tables 4.2.6.8 and 6.1.1.4'

loop_
_geom_angle_atom_site_label_1
_geom_angle_atom_site_label_2
_geom_angle_atom_site_label_3
_geom_angle
O1 S1 O2 110.95(15)
O1 S1 O3 114.13(14)
O1 S1 C16 107.64(14)
O2 S1 C16 104.55(13)
O3 S1 O2 112.00(13)
O3 S1 C16 106.94(14)
S1 C16 H16A 107.7
S1 C16 H16B 107.7
H16A C16 H16B 107.1
C17 C16 S1 118.46(19)
C17 C16 H16A 107.7
C17 C16 H16B 107.7
C16 C17 C18 120.0(2)
C16 C17 C22 112.2(2)
C16 C17 C23 117.3(2)
C22 C17 C18 101.3(2)
C22 C17 C23 101.0(2)
C23 C17 C18 102.3(2)
C17 C18 H18A 111.0
C17 C18 H18B 111.0
H18A C18 H18B 109.0
C19 C18 C17 103.7(2)
C19 C18 H18A 111.0
C19 C18 H18B 111.0
C18 C19 H19A 111.1
C18 C19 H19B 111.1
H19A C19 H19B 109.1
C20 C19 C18 103.2(2)
C20 C19 H19A 111.1
C20 C19 H19B 111.1
C19 C20 H20 114.5
C19 C20 C23 102.9(2)
C21 C20 C19 106.1(2)
C21 C20 H20 114.5
C21 C20 C23 103.2(2)
C23 C20 H20 114.5
C20 C21 H21A 111.4
C20 C21 H21B 111.4
H21A C21 H21B 109.3
C22 C21 C20 101.6(2)
C22 C21 H21A 111.4
C22 C21 H21B 111.4
O4 C22 C17 126.2(3)
O4 C22 C21 127.0(3)
C21 C22 C17 106.7(2)
C20 C23 C17 93.9(2)
C24 C23 C17 113.4(2)
C24 C23 C20 113.2(2)
C24 C23 C25 108.8(3)
C25 C23 C17 113.1(2)
C25 C23 C20 114.1(2)
C23 C24 H24A 109.5
C23 C24 H24B 109.5
C23 C24 H24C 109.5
H24A C24 H24B 109.5
H24A C24 H24C 109.5
H24B C24 H24C 109.5
C23 C25 H25A 109.5
C23 C25 H25B 109.5
C23 C25 H25C 109.5
H25A C25 H25B 109.5
H25A C25 H25C 109.5
H25B C25 H25C 109.5
C1 N1 H1A 109.5(18)
C1 N1 H1B 112(2)
C1 N1 H1C 107(3)
H1A N1 H1B 108(3)
H1A N1 H1C 112(3)
H1B N1 H1C 108(3)
C2 C1 N1 117.0(2)
C6 C1 N1 120.1(2)
C6 C1 C2 122.9(2)
C1 C2 C7 123.3(2)
C3 C2 C1 117.6(2)
C3 C2 C7 119.0(3)
C2 C3 H3 119.6
C4 C3 C2 120.8(3)
C4 C3 H3 119.6
C3 C4 H4 120.0
C5 C4 C3 120.0(3)
C5 C4 H4 120.0
C4 C5 H5 119.4
C4 C5 C6 121.1(3)
C6 C5 H5 119.4
C1 C6 C5 117.5(2)
C1 C6 C8 123.2(2)
C5 C6 C8 119.1(2)
C2 C7 H7A 109.5
C2 C7 H7B 109.5
C2 C7 H7C 109.5
H7A C7 H7B 109.5
H7A C7 H7C 109.5
H7B C7 H7C 109.5
C6 C8 H8 106.5
C9 C8 C6 108.8(2)
C9 C8 H8 106.5
C9 C8 C10 115.2(3)
C10 C8 C6 112.7(2)
C10 C8 H8 106.5
C8 C9 H9A 109.5
C8 C9 H9B 109.5
C8 C9 H9C 109.5
H9A C9 H9B 109.5
H9A C9 H9C 109.5
H9B C9 H9C 109.5
C11 C10 C8 120.4(3)
C11 C10 C15 118.5(3)
C15 C10 C8 120.9(3)
C10 C11 H11 119.7
C12 C11 C10 120.5(3)
C12 C11 H11 119.7
C11 C12 H12 119.8
C11 C12 C13 120.4(4)
C13 C12 H12 119.8
C12 C13 H13 120.2
C14 C13 C12 119.5(3)
C14 C13 H13 120.2
C13 C14 H14 119.8
C15 C14 C13 120.3(3)
C15 C14 H14 119.8
C10 C15 H15 119.6
C14 C15 C10 120.7(3)
C14 C15 H15 119.6

loop_
_geom_bond_atom_site_label_1
_geom_bond_atom_site_label_2
_geom_bond_distance
S1 O1 1.452(2)
S1 O2 1.471(2)
S1 O3 1.454(2)
S1 C16 1.776(3)
O4 C22 1.201(4)
C16 H16A 0.9900
C16 H16B 0.9900
C16 C17 1.524(4)
C17 C18 1.570(4)
C17 C22 1.538(4)
C17 C23 1.565(4)
C18 H18A 0.9900
C18 H18B 0.9900
C18 C19 1.552(4)
C19 H19A 0.9900
C19 H19B 0.9900
C19 C20 1.542(4)
C20 H20 1.0000
C20 C21 1.539(4)
C20 C23 1.553(4)
C21 H21A 0.9900
C21 H21B 0.9900
C21 C22 1.524(4)
C23 C24 1.528(4)
C23 C25 1.532(4)
C24 H24A 0.9800
C24 H24B 0.9800
C24 H24C 0.9800
C25 H25A 0.9800
C25 H25B 0.9800
C25 H25C 0.9800
N1 C1 1.483(3)
N1 H1A 0.97(3)
N1 H1B 0.85(4)
N1 H1C 0.96(5)
C1 C2 1.401(4)
C1 C6 1.387(4)
C2 C3 1.393(4)
C2 C7 1.512(4)
C3 H3 0.9500
C3 C4 1.388(4)
C4 H4 0.9500
C4 C5 1.388(4)
C5 H5 0.9500
C5 C6 1.394(4)
C6 C8 1.525(4)
C7 H7A 0.9800
C7 H7B 0.9800
C7 H7C 0.9800
C8 H8 1.0000
C8 C9 1.518(4)
C8 C10 1.521(4)
C9 H9A 0.9800
C9 H9B 0.9800
C9 H9C 0.9800
C10 C11 1.390(4)
C10 C15 1.399(4)
C11 H11 0.9500
C11 C12 1.384(4)
C12 H12 0.9500
C12 C13 1.387(5)
C13 H13 0.9500
C13 C14 1.381(6)
C14 H14 0.9500
C14 C15 1.378(5)
C15 H15 0.9500

loop_
_geom_hbond_atom_site_label_D
_geom_hbond_atom_site_label_H
_geom_hbond_atom_site_label_A
_geom_hbond_distance_DH
_geom_hbond_distance_HA
_geom_hbond_distance_DA
_geom_hbond_angle_DHA
_geom_hbond_site_symmetry_A
_geom_hbond_publ_flag
N1 H1A O2 0.97(3) 1.85(3) 2.784(3) 160(3) . yes
N1 H1B O3 0.85(4) 2.03(4) 2.846(3) 161(3) 2_656 yes
N1 H1C O1 0.96(5) 2.07(5) 2.867(3) 139(4) 2_646 yes
